data_7105421
loop_
_publ_author_name
'Abate, Antonio'
'Brischetto, Manuel'
'Cavallo, Gabriella'
'Lahtinen, Manu'
'Metrangolo, Pierangelo'
'Pilati, Tullio'
'Radice, Stefano'
'Resnati, Giuseppe'
'Rissanen, Kari'
'Terraneo, Giancarlo'

_publ_section_title
;
 Dimensional encapsulation of I(-)...I(2)...I(-) in an organic salt
 crystal matrix.
;
_journal_issue 16
_journal_name_full 'Chemical communications (Cambridge, England)'
_journal_page_first 2724
_journal_page_last 2726
_journal_paper_doi 10.1039/b924423a
_journal_volume 46
_journal_year 2010
_chemical_formula_moiety 'C12 H30 N2, 2+, 2(I5, 1-)'
_chemical_formula_sum 'C12 H30 I10 N2'
_chemical_formula_weight 1471.38
_chemical_name_systematic
;
?
;
_space_group_IT_number 12
_symmetry_cell_setting monoclinic
_symmetry_space_group_name_Hall '-C 2y'
_symmetry_space_group_name_H-M 'C 1 2/m 1'
_atom_sites_solution_hydrogens geom
_atom_sites_solution_primary direct
_atom_sites_solution_secondary difmap
_audit_creation_method SHELXL-97
_cell_angle_alpha 90.00
_cell_angle_beta 100.22(2)
_cell_angle_gamma 90.00
_cell_formula_units_Z 2
_cell_length_a 16.675(4)
_cell_length_b 7.736(2)
_cell_length_c 12.727(3)
_cell_measurement_reflns_used 5313
_cell_measurement_temperature 123(2)
_cell_measurement_theta_max 31.09
_cell_measurement_theta_min 2.48
_cell_volume 1615.7(7)
_computing_cell_refinement 'Bruker SAINT'
_computing_data_collection 'Bruker SMART'
_computing_data_reduction 'Bruker SAINT'
_computing_molecular_graphics
;
ORTEP-III (Farrugia, L.J. (1997) Jour. Appl. Cryst. 30, 565)
and Mercury 1.4.2, CCDC
;
_computing_publication_material 'SHELXL-97 (Sheldrick, 1997)'
_computing_structure_refinement 'SHELXL-97 (Sheldrick, 1997)'
_computing_structure_solution
;
M.C. Burla, M. Camalli, B. Carrozzini, G.L. Cascarano, C. Giacovazzo,
G. Polidori, R. Spagna (2003).
SIR2002: the program. J. Appl. Cryst. 36,1103
;
_diffrn_ambient_temperature 123(2)
_diffrn_measured_fraction_theta_full 0.999
_diffrn_measured_fraction_theta_max 0.963
_diffrn_measurement_device_type 'Bruker SMART 2000 CCD diffractometer'
_diffrn_measurement_method '\w and \f scans'
_diffrn_radiation_monochromator graphite
_diffrn_radiation_source 'fine-focus sealed tube'
_diffrn_radiation_type MoK\a
_diffrn_radiation_wavelength 0.71073
_diffrn_reflns_av_R_equivalents 0.0270
_diffrn_reflns_av_sigmaI/netI 0.0175
_diffrn_reflns_limit_h_max 24
_diffrn_reflns_limit_h_min -23
_diffrn_reflns_limit_k_max 11
_diffrn_reflns_limit_k_min -11
_diffrn_reflns_limit_l_max 18
_diffrn_reflns_limit_l_min -18
_diffrn_reflns_number 15847
_diffrn_reflns_theta_full 30.00
_diffrn_reflns_theta_max 31.33
_diffrn_reflns_theta_min 2.48
_diffrn_standards_decay_% 0.00
_exptl_absorpt_coefficient_mu 9.593
_exptl_absorpt_correction_T_max 0.7462
_exptl_absorpt_correction_T_min 0.3087
_exptl_absorpt_correction_type multi-scan
_exptl_absorpt_process_details 'SADABS, Bruker, 1997'
_exptl_crystal_colour 'dark red'
_exptl_crystal_density_diffrn 3.024
_exptl_crystal_density_method 'not measured'
_exptl_crystal_description 'irregular prism'
_exptl_crystal_F_000 1292
_exptl_crystal_size_max 0.46
_exptl_crystal_size_mid 0.25
_exptl_crystal_size_min 0.12
_refine_diff_density_max 4.355
_refine_diff_density_min -2.081
_refine_diff_density_rms 0.227
_refine_ls_extinction_method none
_refine_ls_goodness_of_fit_ref 1.108
_refine_ls_hydrogen_treatment noref
_refine_ls_matrix_type full
_refine_ls_number_parameters 71
_refine_ls_number_reflns 2726
_refine_ls_number_restraints 0
_refine_ls_restrained_S_all 1.108
_refine_ls_R_factor_all 0.0426
_refine_ls_R_factor_gt 0.0376
_refine_ls_shift/su_max 0.000
_refine_ls_shift/su_mean 0.000
_refine_ls_structure_factor_coef Fsqd
_refine_ls_weighting_details 'w=1/[\s^2^(Fo^2^)+(0.0359P)^2^+29.3939P] where P=(Fo^2^+2Fc^2^)/3'
_refine_ls_weighting_scheme calc
_refine_ls_wR_factor_gt 0.0923
_refine_ls_wR_factor_ref 0.0972
_reflns_number_gt 2464
_reflns_number_total 2726
_reflns_threshold_expression I>2\s(I)
_cod_data_source_file b924423a.txt
_cod_data_source_block re292lt
_cod_original_sg_symbol_H-M 'C 2/m'
_cod_database_code 7105421

loop_
_symmetry_equiv_pos_as_xyz
'x, y, z'
'-x, y, -z'
'x+1/2, y+1/2, z'
'-x+1/2, y+1/2, -z'
'-x, -y, -z'
'x, -y, z'
'-x+1/2, -y+1/2, -z'
'x+1/2, -y+1/2, z'

loop_
_atom_site_label
_atom_site_type_symbol
_atom_site_fract_x
_atom_site_fract_y
_atom_site_fract_z
_atom_site_U_iso_or_equiv
_atom_site_adp_type
_atom_site_occupancy
_atom_site_symmetry_multiplicity
_atom_site_calc_flag
_atom_site_refinement_flags
_atom_site_disorder_assembly
_atom_site_disorder_group
I1 I 0.31654(3) 0.0000 0.48904(4) 0.02425(11) Uani 1 2 d S . .
I2 I 0.47555(3) 0.0000 0.65456(4) 0.03402(13) Uani 1 2 d S . .
I3 I 0.17993(3) 0.0000 0.32605(5) 0.03635(14) Uani 1 2 d S . .
I4 I 0.40080(3) 0.0000 0.85781(5) 0.03606(14) Uani 1 2 d S . .
I5 I 0.32355(5) 0.0000 1.03683(5) 0.04911(17) Uani 1 2 d S . .
N1 N 0.6224(4) 0.5000 0.7167(5) 0.0282(12) Uani 1 2 d S . .
C1 C 0.5505(4) 0.5000 0.7739(6) 0.0274(14) Uani 1 2 d S . .
H1A H 0.5167 0.6032 0.7511 0.033 Uiso 0.50 1 calc PR . .
H1B H 0.5167 0.3968 0.7511 0.033 Uiso 0.50 1 calc PR . .
C2 C 0.5717(5) 0.5000 0.8942(6) 0.0334(16) Uani 1 2 d S . .
H2A H 0.6044 0.6038 0.9191 0.040 Uiso 0.50 1 calc PR . .
H2B H 0.6044 0.3962 0.9191 0.040 Uiso 0.50 1 calc PR . .
C3 C 0.4916(5) 0.5000 0.9402(6) 0.0316(15) Uani 1 2 d S . .
H3A H 0.4592 0.6035 0.9142 0.038 Uiso 0.50 1 calc PR . .
H3B H 0.4592 0.3965 0.9142 0.038 Uiso 0.50 1 calc PR . .
C4 C 0.6742(3) 0.6577(8) 0.7419(4) 0.0316(11) Uani 1 1 d . . .
H4A H 0.6400 0.7611 0.7288 0.047 Uiso 1 1 calc R . .
H4B H 0.7159 0.6604 0.6965 0.047 Uiso 1 1 calc R . .
H4C H 0.7006 0.6547 0.8171 0.047 Uiso 1 1 calc R . .
C5 C 0.5891(6) 0.5000 0.5980(7) 0.046(2) Uani 1 2 d S . .
H5A H 0.6344 0.5000 0.5584 0.069 Uiso 1 2 calc SR . .
H5B H 0.5556 0.6034 0.5795 0.069 Uiso 0.50 1 calc PR . .
H5C H 0.5556 0.3966 0.5795 0.069 Uiso 0.50 1 calc PR . .

loop_
_atom_site_aniso_label
_atom_site_aniso_U_11
_atom_site_aniso_U_22
_atom_site_aniso_U_33
_atom_site_aniso_U_23
_atom_site_aniso_U_13
_atom_site_aniso_U_12
I1 0.02117(19) 0.0267(2) 0.0244(2) 0.000 0.00293(15) 0.000
I2 0.0242(2) 0.0390(3) 0.0355(3) 0.000 -0.00396(18) 0.000
I3 0.0276(2) 0.0412(3) 0.0356(3) 0.000 -0.00703(19) 0.000
I4 0.0338(3) 0.0333(3) 0.0353(3) 0.000 -0.0098(2) 0.000
I5 0.0607(4) 0.0507(4) 0.0328(3) 0.000 -0.0003(3) 0.000
N1 0.025(3) 0.038(3) 0.022(3) 0.000 0.005(2) 0.000
C1 0.019(3) 0.039(4) 0.025(3) 0.000 0.005(2) 0.000
C2 0.029(4) 0.046(5) 0.026(3) 0.000 0.008(3) 0.000
C3 0.024(3) 0.039(4) 0.032(4) 0.000 0.007(3) 0.000
C4 0.027(2) 0.036(3) 0.031(2) 0.002(2) 0.0047(19) -0.004(2)
C5 0.044(5) 0.071(7) 0.020(3) 0.000 -0.004(3) 0.000

loop_
_atom_type_symbol
_atom_type_description
_atom_type_scat_dispersion_real
_atom_type_scat_dispersion_imag
_atom_type_scat_source
C C 0.0033 0.0016 'International Tables Vol C Tables 4.2.6.8 and 6.1.1.4'
H H 0.0000 0.0000 'International Tables Vol C Tables 4.2.6.8 and 6.1.1.4'
N N 0.0061 0.0033 'International Tables Vol C Tables 4.2.6.8 and 6.1.1.4'
I I -0.4742 1.8119 'International Tables Vol C Tables 4.2.6.8 and 6.1.1.4'

loop_
_geom_angle_atom_site_label_1
_geom_angle_atom_site_label_2
_geom_angle_atom_site_label_3
_geom_angle
_geom_angle_site_symmetry_1
_geom_angle_site_symmetry_3
_geom_angle_publ_flag
I3 I1 I2 175.40(2) . . ?
I4 I2 I1 98.49(3) . . ?
I5 I4 I2 176.77(3) . . ?
C4 N1 C4 109.3(6) . 6_565 ?
C4 N1 C1 111.9(4) . . ?
C4 N1 C1 111.9(4) 6_565 . ?
C4 N1 C5 108.1(4) . . ?
C4 N1 C5 108.1(4) 6_565 . ?
C1 N1 C5 107.4(6) . . ?
C2 C1 N1 115.2(6) . . ?
C2 C1 H1A 108.5 . . ?
N1 C1 H1A 108.5 . . ?
C2 C1 H1B 108.5 . . ?
N1 C1 H1B 108.5 . . ?
H1A C1 H1B 107.5 . . ?
C1 C2 C3 108.7(7) . . ?
C1 C2 H2A 110.0 . . ?
C3 C2 H2A 110.0 . . ?
C1 C2 H2B 110.0 . . ?
C3 C2 H2B 110.0 . . ?
H2A C2 H2B 108.3 . . ?
C3 C3 C2 111.5(8) 5_667 . ?
C3 C3 H3A 109.3 5_667 . ?
C2 C3 H3A 109.3 . . ?
C3 C3 H3B 109.3 5_667 . ?
C2 C3 H3B 109.3 . . ?
H3A C3 H3B 108.0 . . ?
N1 C4 H4A 109.5 . . ?
N1 C4 H4B 109.5 . . ?
H4A C4 H4B 109.5 . . ?
N1 C4 H4C 109.5 . . ?
H4A C4 H4C 109.5 . . ?
H4B C4 H4C 109.5 . . ?
N1 C5 H5A 109.5 . . ?
N1 C5 H5B 109.5 . . ?
H5A C5 H5B 109.5 . . ?
N1 C5 H5C 109.5 . . ?
H5A C5 H5C 109.5 . . ?
H5B C5 H5C 109.5 . . ?

loop_
_geom_bond_atom_site_label_1
_geom_bond_atom_site_label_2
_geom_bond_distance
_geom_bond_site_symmetry_2
_geom_bond_publ_flag
I1 I3 2.7955(10) . ?
I1 I2 3.0800(11) . ?
I2 I4 3.0642(11) . ?
I4 I5 2.8093(11) . ?
N1 C4 1.496(7) . ?
N1 C4 1.496(7) 6_565 ?
N1 C1 1.511(9) . ?
N1 C5 1.513(10) . ?
C1 C2 1.509(11) . ?
C1 H1A 0.9900 . ?
C1 H1B 0.9900 . ?
C2 C3 1.549(11) . ?
C2 H2A 0.9900 . ?
C2 H2B 0.9900 . ?
C3 C3 1.499(16) 5_667 ?
C3 H3A 0.9900 . ?
C3 H3B 0.9900 . ?
C4 H4A 0.9800 . ?
C4 H4B 0.9800 . ?
C4 H4C 0.9800 . ?
C5 H5A 0.9800 . ?
C5 H5B 0.9800 . ?
C5 H5C 0.9800 . ?

loop_
_geom_torsion_atom_site_label_1
_geom_torsion_atom_site_label_2
_geom_torsion_atom_site_label_3
_geom_torsion_atom_site_label_4
_geom_torsion
_geom_torsion_site_symmetry_1
_geom_torsion_site_symmetry_2
_geom_torsion_site_symmetry_3
_geom_torsion_site_symmetry_4
_geom_torsion_publ_flag
C4 N1 C1 C2 -61.5(4) . . . . ?
C4 N1 C1 C2 61.5(4) 6_565 . . . ?
C5 N1 C1 C2 180.000(2) . . . . ?
N1 C1 C2 C3 180.000(2) . . . . ?
C1 C2 C3 C3 180.000(2) . . . 5_667 ?
